data_7234483
loop_
_publ_author_name
'Felix Fahrnbauer'
'Stefan Maier'
'Martin Grundei'
'Nadja Giesbrecht'
'Markus Nentwig'
'Tobias Rosenthal'
'Gerald Wagner'
'G. Jeffrey Snyder'
'Oliver Oeckler'

_publ_section_title
;
 Heterostructures of skutterudites and germanium antimony tellurides -
 structure analysis and thermoelectric properties of bulk samples
;
_journal_name_full 'Journal of Materials Chemistry C'
_journal_page_first 10525
_journal_page_last 10533
_journal_paper_doi 10.1039/C5TC01509J
_journal_volume 3
_journal_year 2015
_chemical_formula_sum 'Ge0.77 Sb0.15 Te'
_chemical_formula_weight 202.19
_chemical_name_common 'germanium antimony telluride'
_space_group_crystal_system trigonal
_space_group_IT_number 160
_space_group_name_Hall 'R 3 -2"'
_space_group_name_H-M_alt 'R 3 m :H'
_atom_sites_solution_hydrogens none
_atom_sites_solution_primary model
_atom_sites_solution_secondary none
_cell_angle_alpha 90
_cell_angle_beta 90
_cell_angle_gamma 120
_cell_formula_units_Z 3
_cell_length_a 4.2348(11)
_cell_length_b 4.2348(11)
_cell_length_c 10.373(3)
_cell_measurement_temperature 293(2)
_cell_volume 161.10(8)
_computing_cell_refinement SAINT
_computing_data_collection 'Spec software'
_computing_data_reduction SAINT
_computing_structure_refinement 'SHELXL-2014/7 (Sheldrick, 2014)'
_computing_structure_solution model
_diffrn_ambient_temperature 293(2)
_diffrn_measured_fraction_theta_full 0.980
_diffrn_measured_fraction_theta_max 0.940
_diffrn_measurement_device_type 'Heavy Duty (Huber)'
_diffrn_measurement_method oscillation
_diffrn_radiation_type synchrotron
_diffrn_radiation_wavelength 0.2946
_diffrn_reflns_av_unetI/netI 0.0797
_diffrn_reflns_Laue_measured_fraction_full 0.980
_diffrn_reflns_Laue_measured_fraction_max 0.940
_diffrn_reflns_limit_h_max 7
_diffrn_reflns_limit_h_min -7
_diffrn_reflns_limit_k_max 7
_diffrn_reflns_limit_k_min -7
_diffrn_reflns_limit_l_max 18
_diffrn_reflns_limit_l_min -18
_diffrn_reflns_number 871
_diffrn_reflns_point_group_measured_fraction_full 0.980
_diffrn_reflns_point_group_measured_fraction_max 0.939
_diffrn_reflns_theta_full 10.181
_diffrn_reflns_theta_max 15.361
_diffrn_reflns_theta_min 2.442
_diffrn_source 'ESRF beamline ID11'
_exptl_absorpt_coefficient_mu 9.051
_exptl_absorpt_correction_T_max 1
_exptl_absorpt_correction_T_min 0.45
_exptl_absorpt_correction_type multi-scan
_exptl_absorpt_process_details SADABS
_exptl_crystal_colour metallic_dark_grey
_exptl_crystal_density_diffrn 6.252
_exptl_crystal_description microcrystallite
_exptl_crystal_F_000 253.4
_exptl_crystal_size_max 0.0005
_exptl_crystal_size_mid 0.0003
_exptl_crystal_size_min 0.0001
_refine_diff_density_max 0.896
_refine_diff_density_min -0.843
_refine_diff_density_rms 0.191
_refine_ls_abs_structure_details
;
 Flack x determined using 125 quotients [(I+)-(I-)]/[(I+)+(I-)]
 (Parsons, Flack and Wagner, Acta Cryst. B69 (2013) 249-259).
;
_refine_ls_abs_structure_Flack 0.32(4)
_refine_ls_extinction_coef none
_refine_ls_extinction_method none
_refine_ls_goodness_of_fit_ref 1.055
_refine_ls_hydrogen_treatment none
_refine_ls_matrix_type full
_refine_ls_number_parameters 9
_refine_ls_number_reflns 138
_refine_ls_number_restraints 0
_refine_ls_restrained_S_all 1.055
_refine_ls_R_factor_all 0.0314
_refine_ls_R_factor_gt 0.0314
_refine_ls_shift/su_max 0.000
_refine_ls_shift/su_mean 0.000
_refine_ls_structure_factor_coef Fsqd
_refine_ls_weighting_details 'w=1/[\s^2^(Fo^2^)+0.1858P] where P=(Fo^2^+2Fc^2^)/3'
_refine_ls_weighting_scheme calc
_refine_ls_wR_factor_gt 0.0885
_refine_ls_wR_factor_ref 0.0885
_reflns_Friedel_coverage 0.979
_reflns_Friedel_fraction_full 0.979
_reflns_Friedel_fraction_max 0.938
_reflns_number_gt 871
_reflns_number_total 871
_reflns_threshold_expression 'I > 2\s(I)'
_cod_data_source_file J-Mater-Chem-C-2015-3-10525.cif
_cod_data_source_block FFSM21B_matrix
_cod_original_cell_volume 161.10(11)
_cod_database_code 7234483
_shelx_space_group_comment
;
The symmetry employed for this shelxl refinement is uniquely defined
by the following loop, which should always be used as a source of
symmetry information in preference to the above space-group names.
They are only intended as comments.
;
_exptl_absorpt_special_details
;
There is almost no absorption in such a microcrystal, the correction
by SADABS with a transmission ratio 0.49 / 1 describes scaling and beam
inhomogeneity rather than absorption.
;

loop_
_space_group_symop_operation_xyz
'x, y, z'
'-y, x-y, z'
'-x+y, -x, z'
'-y, -x, z'
'-x+y, y, z'
'x, x-y, z'
'x+2/3, y+1/3, z+1/3'
'-y+2/3, x-y+1/3, z+1/3'
'-x+y+2/3, -x+1/3, z+1/3'
'-y+2/3, -x+1/3, z+1/3'
'-x+y+2/3, y+1/3, z+1/3'
'x+2/3, x-y+1/3, z+1/3'
'x+1/3, y+2/3, z+2/3'
'-y+1/3, x-y+2/3, z+2/3'
'-x+y+1/3, -x+2/3, z+2/3'
'-y+1/3, -x+2/3, z+2/3'
'-x+y+1/3, y+2/3, z+2/3'
'x+1/3, x-y+2/3, z+2/3'

loop_
_atom_site_label
_atom_site_type_symbol
_atom_site_fract_x
_atom_site_fract_y
_atom_site_fract_z
_atom_site_U_iso_or_equiv
_atom_site_adp_type
_atom_site_occupancy
_atom_site_site_symmetry_order
_atom_site_calc_flag
_atom_site_refinement_flags_posn
_atom_site_refinement_flags_adp
_atom_site_refinement_flags_occupancy
_atom_site_disorder_assembly
_atom_site_disorder_group
Ge1 Ge 0.0000 0.0000 0.0203(12) 0.018(4) Uani 0.7693 6 d S T P . .
Sb1 Sb 0.0000 0.0000 0.0203(12) 0.018(4) Uani 0.1538 6 d S T P . .
Te2 Te 0.0000 0.0000 0.5000 0.0200(15) Uani 1 6 d S T P . .

loop_
_atom_site_aniso_label
_atom_site_aniso_U_11
_atom_site_aniso_U_22
_atom_site_aniso_U_33
_atom_site_aniso_U_23
_atom_site_aniso_U_13
_atom_site_aniso_U_12
Ge1 0.019(6) 0.019(6) 0.016(7) 0.000 0.000 0.010(3)
Sb1 0.019(6) 0.019(6) 0.016(7) 0.000 0.000 0.010(3)
Te2 0.021(4) 0.021(4) 0.018(7) 0.000 0.000 0.010(2)

loop_
_atom_type_symbol
_atom_type_description
_atom_type_scat_dispersion_real
_atom_type_scat_dispersion_imag
_atom_type_scat_source
Ge Ge 0.2870 0.3609 'International Tables Vol C Tables 4.2.6.8 and 6.1.1.4'
Sb Sb 0.0537 2.0709 'International Tables Vol C Tables 4.2.6.8 and 6.1.1.4'
Te Te -0.0510 2.2176 'International Tables Vol C Tables 4.2.6.8 and 6.1.1.4'

loop_
_geom_angle_atom_site_label_1
_geom_angle_atom_site_label_2
_geom_angle_atom_site_label_3
_geom_angle
_geom_angle_site_symmetry_1
_geom_angle_site_symmetry_3
Te2 Ge1 Te2 94.7(3) 13_554 13_444
Te2 Ge1 Te2 94.7(3) 13_554 13_544
Te2 Ge1 Te2 94.7(3) 13_444 13_544
Sb1 Te2 Ge1 0.0 7_445 7_445
Sb1 Te2 Sb1 94.7(3) 7_445 7
Ge1 Te2 Sb1 94.7(3) 7_445 7
Sb1 Te2 Ge1 94.7 7_445 7
Ge1 Te2 Ge1 94.7(3) 7_445 7
Sb1 Te2 Ge1 0.0 7 7
Sb1 Te2 Ge1 94.7 7_445 7_455
Ge1 Te2 Ge1 94.7(3) 7_445 7_455
Sb1 Te2 Ge1 94.7 7 7_455
Ge1 Te2 Ge1 94.7(3) 7 7_455
Sb1 Te2 Sb1 94.7(3) 7_445 7_455
Ge1 Te2 Sb1 94.7(3) 7_445 7_455
Sb1 Te2 Sb1 94.7(3) 7 7_455
Ge1 Te2 Sb1 94.7(3) 7 7_455
Ge1 Te2 Sb1 0.0(4) 7_455 7_455
Sb1 Te2 Sb1 173.4(4) 7_445 13
Ge1 Te2 Sb1 173.4(4) 7_445 13
Sb1 Te2 Sb1 89.72(4) 7 13
Ge1 Te2 Sb1 89.72(4) 7 13
Ge1 Te2 Sb1 89.72(4) 7_455 13
Sb1 Te2 Sb1 89.72(4) 7_455 13
Sb1 Te2 Sb1 89.72(4) 7_445 13_445
Ge1 Te2 Sb1 89.72(4) 7_445 13_445
Sb1 Te2 Sb1 173.4(4) 7 13_445
Ge1 Te2 Sb1 173.4(4) 7 13_445
Ge1 Te2 Sb1 89.72(4) 7_455 13_445
Sb1 Te2 Sb1 89.72(4) 7_455 13_445
Sb1 Te2 Sb1 85.5(3) 13 13_445
Sb1 Te2 Sb1 89.72(4) 7_445 13_545
Ge1 Te2 Sb1 89.72(4) 7_445 13_545
Sb1 Te2 Sb1 89.72(4) 7 13_545
Ge1 Te2 Sb1 89.72(4) 7 13_545
Ge1 Te2 Sb1 173.4(4) 7_455 13_545
Sb1 Te2 Sb1 173.4(4) 7_455 13_545
Sb1 Te2 Sb1 85.5(3) 13 13_545
Sb1 Te2 Sb1 85.5(3) 13_445 13_545

loop_
_geom_bond_atom_site_label_1
_geom_bond_atom_site_label_2
_geom_bond_distance
_geom_bond_site_symmetry_2
Ge1 Te2 2.878(7) 13_554
Ge1 Te2 2.878(7) 13_444
Ge1 Te2 2.878(7) 13_544
Te2 Sb1 2.878(7) 7_445
Te2 Ge1 2.878(7) 7_445
Te2 Sb1 2.878(7) 7
Te2 Ge1 2.878(7) 7
Te2 Ge1 2.878(7) 7_455
Te2 Sb1 2.878(7) 7_455
Te2 Sb1 3.121(8) 13
Te2 Sb1 3.121(8) 13_445
Te2 Sb1 3.121(8) 13_545
